data_4336500
loop_
_publ_author_name
'J. Wesley Napoline'
'Steven J. Kraft'
'Ellen M. Matson'
'Phillip E. Fanwick'
'Suzanne C. Bart'
'Christine M. Thomas'

_publ_contact_author_address
;    Department of Chemistry
     Purdue University
     560 Oval Dr.
     W. Lafayette
     IN 47907-2084
     USA
;
_publ_contact_author_email pfanwick@purdue.edu
_publ_contact_author_fax 1(765)4940239
_publ_contact_author_name 'Fanwick, Phillip E.'
_publ_contact_author_phone 1(765)4944572
_publ_section_title
;
 Tris(phosphinoamide)-Supported Uranium-Cobalt Heterobimetallic Complexes
 Featuring Co \\rightarrow U Dative Interactions
;
_journal_name_full 'Inorganic Chemistry'
_journal_page_first 12170
_journal_page_last 12177
_journal_paper_doi 10.1021/ic402343q
_journal_volume 52
_journal_year 2013
_chemical_formula_moiety 'C45 H75 I1 N3 P3 U1'
_chemical_formula_sum 'C45 H75 I N3 P3 U'
_chemical_formula_weight 1115.98
_space_group_IT_number 14
_symmetry_cell_setting monoclinic
_symmetry_space_group_name_Hall '-P 2ybc'
_symmetry_space_group_name_H-M 'P 1 21/c 1'
_cell_angle_alpha 90.00
_cell_angle_beta 103.1589(15)
_cell_angle_gamma 90.00
_cell_formula_units_Z 4
_cell_length_a 12.6178(3)
_cell_length_b 22.9951(5)
_cell_length_c 19.2240(4)
_cell_measurement_reflns_used 10251
_cell_measurement_temperature 150.0(2)
_cell_measurement_theta_max 72
_cell_measurement_theta_min 3
_cell_volume 5431.3(2)
_computing_cell_refinement DENZO/SCALEPACK
_computing_data_collection 'CrystalClear(Rigaku, 2001)'
_computing_data_reduction DENZO/SCALEPACK
_computing_molecular_graphics
;
    ORTEP (Johnson, 1976)
    PLATON (Spek, 2003)
;
_computing_publication_material 'SHELX97(Sheldrick, 2008) and local programs'
_computing_structure_refinement 'SHELX97 (Sheldrick, 2008)'
_computing_structure_solution
;
 direct methods (SIR2011, Burla et al., in press)
;
_diffrn_ambient_temperature 150.0(2)
_diffrn_measured_fraction_theta_full 0.9550
_diffrn_measured_fraction_theta_max 0.9550
_diffrn_measurement_details
;
Data were collected on a Rigaku Rapid which has a quarter 
chi circle and a 200 degree curved image plate at a fixed 
distance of 127.4mm.  Strategy was optimized using the 
CrystalClear software.  The completeness is the best 
that can be obtained with this geometry. The missing data are not cusp 
data but mostly high angle data.
Also the use of HKL2000/SCALEPACK lowers the number 
of observed data as inconsistent equivalents are removed 
from the data set and not included in the collected total
;
_diffrn_measurement_device_type Rigaku_Rapid_II
_diffrn_measurement_method \w
_diffrn_radiation_monochromator 'confocal optics'
_diffrn_radiation_type CU-K\a
_diffrn_radiation_wavelength 1.54184
_diffrn_reflns_av_R_equivalents 0.0790
_diffrn_reflns_av_sigmaI/netI 0.0279
_diffrn_reflns_limit_h_max 15
_diffrn_reflns_limit_h_min 0
_diffrn_reflns_limit_k_max 26
_diffrn_reflns_limit_k_min 0
_diffrn_reflns_limit_l_max 22
_diffrn_reflns_limit_l_min -23
_diffrn_reflns_number 58946
_diffrn_reflns_theta_full 72.2
_diffrn_reflns_theta_max 72.23
_diffrn_reflns_theta_min 3.04
_diffrn_standards_number 0
_exptl_absorpt_coefficient_mu 13.916
_exptl_absorpt_correction_T_max 0.0817
_exptl_absorpt_correction_T_min 0.0706
_exptl_absorpt_correction_type multi-scan
_exptl_absorpt_process_details 'SCALEPACK (Otwinowski &amp; Minor, 1997)'
_exptl_crystal_colour green
_exptl_crystal_density_diffrn 1.365
_exptl_crystal_description chunk
_exptl_crystal_F_000 2224
_exptl_crystal_size_max 0.20
_exptl_crystal_size_mid 0.20
_exptl_crystal_size_min 0.18
_platon_squeeze_details '                                                                       '
_refine_diff_density_max 3.68
_refine_diff_density_min -2.51
_refine_ls_extinction_method none
_refine_ls_goodness_of_fit_ref 1.074
_refine_ls_hydrogen_treatment constr
_refine_ls_matrix_type full
_refine_ls_number_parameters 499
_refine_ls_number_reflns 10246
_refine_ls_number_restraints 0
_refine_ls_R_factor_all 0.046
_refine_ls_R_factor_gt 0.046
_refine_ls_shift/su_max 0.002
_refine_ls_structure_factor_coef Fsqd
_refine_ls_weighting_details 'w=1/[\s^2^(Fo^2^)+(0.0953P)^2^+16.3295P] where P=(Fo^2^+2Fc^2^)/3'
_refine_ls_weighting_scheme calc
_refine_ls_wR_factor_gt 0.131
_refine_ls_wR_factor_ref 0.132
_reflns_number_gt 10081
_reflns_number_total 10246
_reflns_threshold_expression &gt;2.0\s(I)
_cod_data_source_file ic402343q_si_002_4.cif
_cod_data_source_block JK1169
_cod_depositor_comments
;
The following automatic conversions were performed:

'_refine_ls_weighting_scheme' value 'calc ' changed to 'calc'
according to the built-in table from CIF Core dictionary named
'cif_core.dic' version 2.4.1 from 2010-06-29.

Automatic conversion script
Id: cif_fix_values 2281 2013-09-26 08:29:07Z andrius 

The following automatic conversions were performed:

data name '_iucr_refine_instruction_details' was replaced with
'_iucr_refine_instructions_details' as specified in the replacement
file 'data/replacement-values/replacement_tags.lst'.

Automatic conversion script
Id: cif_correct_tags 9268 2022-04-12 08:56:07Z antanas 
;
_cod_original_formula_sum 'C45 H75 I1 N3 P3 U1'
_cod_database_code 4336500

loop_
_symmetry_equiv_pos_as_xyz
'x, y, z'
'-x, y+1/2, -z+1/2'
'-x, -y, -z'
'x, -y-1/2, z-1/2'

loop_
_atom_site_label
_atom_site_fract_x
_atom_site_fract_y
_atom_site_fract_z
_atom_site_U_iso_or_equiv
_atom_site_adp_type
_atom_site_occupancy
_atom_site_symmetry_multiplicity
_atom_site_calc_flag
_atom_site_refinement_flags
U1 0.367086(11) 0.215079(6) 0.821186(7) 0.01196(9) Uani 1 1 d .
I1 0.25865(3) 0.22773(2) 0.667300(19) 0.03622(12) Uani 1 1 d .
P1 0.57324(9) 0.25794(5) 0.80199(7) 0.0169(2) Uani 1 1 d .
P2 0.22123(10) 0.29534(5) 0.86514(7) 0.0157(2) Uani 1 1 d .
P3 0.32768(10) 0.09197(5) 0.82513(7) 0.0180(2) Uani 1 1 d .
N1 0.5424(3) 0.18934(17) 0.8218(2) 0.0168(8) Uani 1 1 d .
N2 0.3542(3) 0.30541(17) 0.8667(2) 0.0156(8) Uani 1 1 d .
N3 0.2749(3) 0.14513(17) 0.8678(2) 0.0170(8) Uani 1 1 d .
C11 0.6931(5) 0.2842(2) 0.8691(3) 0.0246(12) Uani 1 1 d .
C12 0.7200(5) 0.3477(3) 0.8558(4) 0.0349(14) Uani 1 1 d .
C13 0.7961(5) 0.2480(3) 0.8824(4) 0.0395(15) Uani 1 1 d .
C14 0.6075(5) 0.2612(3) 0.7128(3) 0.0279(12) Uani 1 1 d .
C15 0.5859(6) 0.3219(3) 0.6802(4) 0.0430(16) Uani 1 1 d .
C16 0.7178(5) 0.2377(3) 0.7066(4) 0.0423(16) Uani 1 1 d .
C18 0.6244(4) 0.1050(2) 0.7744(3) 0.0259(11) Uani 1 1 d .
C19 0.6988(5) 0.0592(2) 0.7877(3) 0.0297(12) Uani 1 1 d .
C21 0.1340(5) 0.3459(3) 0.8007(3) 0.0288(12) Uani 1 1 d .
C22 0.1968(4) 0.3075(2) 0.9555(3) 0.0210(10) Uani 1 1 d .
C23 0.1248(6) 0.4087(3) 0.8237(4) 0.0452(18) Uani 1 1 d .
C24 0.0217(5) 0.3188(4) 0.7717(4) 0.0465(18) Uani 1 1 d .
C25 0.2288(5) 0.3669(2) 0.9896(3) 0.0271(12) Uani 1 1 d .
C26 0.0810(5) 0.2917(2) 0.9577(4) 0.0294(13) Uani 1 1 d .
C27 0.4232(4) 0.35379(19) 0.8907(3) 0.0166(9) Uani 1 1 d .
C28 0.4306(4) 0.4002(2) 0.8430(3) 0.0211(10) Uani 1 1 d .
C29 0.4991(5) 0.4474(2) 0.8698(3) 0.0304(13) Uani 1 1 d .
C31 0.4030(4) 0.0382(2) 0.8912(3) 0.0257(11) Uani 1 1 d .
C32 0.4624(5) -0.0058(3) 0.8539(4) 0.0387(15) Uani 1 1 d .
C33 0.3401(5) 0.0074(2) 0.9397(3) 0.0319(13) Uani 1 1 d .
C34 0.2196(5) 0.0540(3) 0.7597(3) 0.0305(12) Uani 1 1 d .
C35 0.2644(7) 0.0302(4) 0.6974(4) 0.054(2) Uani 1 1 d .
C36 0.1518(6) 0.0082(3) 0.7863(4) 0.0474(17) Uani 1 1 d .
C37 0.2003(4) 0.1409(2) 0.9138(3) 0.0166(9) Uani 1 1 d .
C38 0.0877(4) 0.1388(2) 0.8868(3) 0.0205(10) Uani 1 1 d .
C39 0.0192(4) 0.1342(2) 0.9342(3) 0.0268(11) Uani 1 1 d .
C191 0.7574(4) 0.0451(2) 0.8553(4) 0.0312(13) Uani 1 1 d .
C192 0.7347(4) 0.0755(2) 0.9123(3) 0.0278(12) Uani 1 1 d .
C193 0.6616(4) 0.1225(2) 0.9027(3) 0.0203(10) Uani 1 1 d .
C194 0.6110(4) 0.1389(2) 0.8327(3) 0.0188(10) Uani 1 1 d .
C195 0.5590(5) 0.1143(3) 0.7000(3) 0.0353(13) Uani 1 1 d .
C196 0.8433(6) -0.0023(3) 0.8675(5) 0.0483(18) Uani 1 1 d .
C197 0.6419(4) 0.1533(3) 0.9669(3) 0.0276(12) Uani 1 1 d .
C291 0.5618(5) 0.4496(2) 0.9378(4) 0.0304(13) Uani 1 1 d .
C292 0.5581(4) 0.4020(3) 0.9817(3) 0.0300(12) Uani 1 1 d .
C293 0.4911(4) 0.3539(2) 0.9589(3) 0.0225(10) Uani 1 1 d .
C294 0.3700(5) 0.3990(2) 0.7661(3) 0.0291(12) Uani 1 1 d .
C295 0.6347(6) 0.5000(3) 0.9639(4) 0.0454(17) Uani 1 1 d .
C296 0.4945(5) 0.3022(3) 1.0095(3) 0.0289(12) Uani 1 1 d .
C391 0.0586(5) 0.1335(3) 1.0079(3) 0.0286(12) Uani 1 1 d .
C392 0.1697(5) 0.1394(2) 1.0332(3) 0.0264(11) Uani 1 1 d .
C393 0.2403(4) 0.1427(2) 0.9880(3) 0.0201(10) Uani 1 1 d .
C394 0.0352(4) 0.1455(3) 0.8086(3) 0.0301(12) Uani 1 1 d .
C395 -0.0160(6) 0.1294(4) 1.0587(4) 0.057(2) Uani 1 1 d .
C396 0.3609(4) 0.1502(2) 1.0204(3) 0.0269(11) Uani 1 1 d .
H11 0.6700 0.2844 0.9155 0.030 Uiso 1 1 calc R
H14 0.5529 0.2354 0.6814 0.033 Uiso 1 1 calc R
H19 0.7096 0.0367 0.7484 0.036 Uiso 1 1 calc R
H21 0.1687 0.3480 0.7589 0.035 Uiso 1 1 calc R
H22 0.2440 0.2787 0.9872 0.025 Uiso 1 1 calc R
H29 0.5018 0.4794 0.8389 0.036 Uiso 1 1 calc R
H31 0.4615 0.0609 0.9238 0.031 Uiso 1 1 calc R
H34 0.1669 0.0851 0.7382 0.037 Uiso 1 1 calc R
H39 -0.0571 0.1315 0.9155 0.032 Uiso 1 1 calc R
H12A 0.7699 0.3633 0.8984 0.052 Uiso 1 1 calc R
H12B 0.6528 0.3707 0.8455 0.052 Uiso 1 1 calc R
H12C 0.7544 0.3497 0.8150 0.052 Uiso 1 1 calc R
H13A 0.8325 0.2535 0.8430 0.059 Uiso 1 1 calc R
H13B 0.7775 0.2068 0.8855 0.059 Uiso 1 1 calc R
H13C 0.8448 0.2602 0.9273 0.059 Uiso 1 1 calc R
H15A 0.6403 0.3491 0.7065 0.064 Uiso 1 1 calc R
H15B 0.5130 0.3347 0.6832 0.064 Uiso 1 1 calc R
H15C 0.5905 0.3207 0.6300 0.064 Uiso 1 1 calc R
H16A 0.7172 0.2309 0.6562 0.063 Uiso 1 1 calc R
H16B 0.7326 0.2011 0.7331 0.063 Uiso 1 1 calc R
H16C 0.7745 0.2661 0.7265 0.063 Uiso 1 1 calc R
H192 0.7699 0.0643 0.9594 0.033 Uiso 1 1 calc R
H19A 0.4878 0.1305 0.7017 0.053 Uiso 1 1 calc R
H19B 0.5490 0.0771 0.6745 0.053 Uiso 1 1 calc R
H19C 0.5974 0.1415 0.6750 0.053 Uiso 1 1 calc R
H19D 0.9154 0.0151 0.8848 0.073 Uiso 1 1 calc R
H19E 0.8411 -0.0229 0.8225 0.073 Uiso 1 1 calc R
H19F 0.8289 -0.0299 0.9032 0.073 Uiso 1 1 calc R
H19G 0.6756 0.1919 0.9703 0.041 Uiso 1 1 calc R
H19H 0.6737 0.1308 1.0099 0.041 Uiso 1 1 calc R
H19I 0.5634 0.1574 0.9627 0.041 Uiso 1 1 calc R
H23A 0.0959 0.4327 0.7815 0.068 Uiso 1 1 calc R
H23B 0.1969 0.4231 0.8479 0.068 Uiso 1 1 calc R
H23C 0.0756 0.4108 0.8564 0.068 Uiso 1 1 calc R
H24A -0.0171 0.3159 0.8103 0.070 Uiso 1 1 calc R
H24B 0.0304 0.2799 0.7530 0.070 Uiso 1 1 calc R
H24C -0.0199 0.3433 0.7334 0.070 Uiso 1 1 calc R
H25A 0.1746 0.3959 0.9676 0.041 Uiso 1 1 calc R
H25B 0.3003 0.3781 0.9822 0.041 Uiso 1 1 calc R
H25C 0.2318 0.3648 1.0410 0.041 Uiso 1 1 calc R
H26A 0.0754 0.2879 1.0075 0.044 Uiso 1 1 calc R
H26B 0.0613 0.2547 0.9327 0.044 Uiso 1 1 calc R
H26C 0.0315 0.3223 0.9343 0.044 Uiso 1 1 calc R
H292 0.6025 0.4021 1.0288 0.036 Uiso 1 1 calc R
H29A 0.3632 0.3587 0.7491 0.044 Uiso 1 1 calc R
H29B 0.4099 0.4217 0.7374 0.044 Uiso 1 1 calc R
H29C 0.2973 0.4157 0.7618 0.044 Uiso 1 1 calc R
H29D 0.7085 0.4913 0.9588 0.068 Uiso 1 1 calc R
H29E 0.6359 0.5072 1.0143 0.068 Uiso 1 1 calc R
H29F 0.6074 0.5346 0.9357 0.068 Uiso 1 1 calc R
H29G 0.4267 0.3007 1.0261 0.043 Uiso 1 1 calc R
H29H 0.5562 0.3066 1.0505 0.043 Uiso 1 1 calc R
H29I 0.5029 0.2661 0.9841 0.043 Uiso 1 1 calc R
H32A 0.5130 -0.0287 0.8898 0.058 Uiso 1 1 calc R
H32B 0.5030 0.0148 0.8237 0.058 Uiso 1 1 calc R
H32C 0.4092 -0.0319 0.8242 0.058 Uiso 1 1 calc R
H33A 0.2990 -0.0252 0.9139 0.048 Uiso 1 1 calc R
H33B 0.2898 0.0350 0.9541 0.048 Uiso 1 1 calc R
H33C 0.3914 -0.0072 0.9823 0.048 Uiso 1 1 calc R
H35A 0.3141 -0.0022 0.7144 0.082 Uiso 1 1 calc R
H35B 0.3038 0.0611 0.6788 0.082 Uiso 1 1 calc R
H35C 0.2040 0.0165 0.6595 0.082 Uiso 1 1 calc R
H36A 0.0833 0.0025 0.7509 0.071 Uiso 1 1 calc R
H36B 0.1361 0.0211 0.8316 0.071 Uiso 1 1 calc R
H36C 0.1922 -0.0285 0.7938 0.071 Uiso 1 1 calc R
H392 0.1984 0.1412 1.0833 0.032 Uiso 1 1 calc R
H39A 0.0843 0.1670 0.7850 0.045 Uiso 1 1 calc R
H39B -0.0333 0.1669 0.8032 0.045 Uiso 1 1 calc R
H39C 0.0206 0.1070 0.7867 0.045 Uiso 1 1 calc R
H39D -0.0896 0.1414 1.0341 0.085 Uiso 1 1 calc R
H39E 0.0107 0.1550 1.0997 0.085 Uiso 1 1 calc R
H39F -0.0177 0.0892 1.0752 0.085 Uiso 1 1 calc R
H39G 0.3868 0.1860 1.0021 0.040 Uiso 1 1 calc R
H39H 0.4009 0.1169 1.0075 0.040 Uiso 1 1 calc R
H39I 0.3730 0.1526 1.0725 0.040 Uiso 1 1 calc R

loop_
_atom_site_aniso_label
_atom_site_aniso_U_11
_atom_site_aniso_U_22
_atom_site_aniso_U_33
_atom_site_aniso_U_12
_atom_site_aniso_U_13
_atom_site_aniso_U_23
U1 0.00906(13) 0.01128(13) 0.01599(12) -0.00119(4) 0.00380(8) 0.00052(4)
I1 0.0378(2) 0.0482(2) 0.01912(18) 0.00161(17) -0.00086(15) 0.00263(15)
P1 0.0093(6) 0.0155(6) 0.0263(6) -0.0002(4) 0.0050(4) 0.0011(4)
P2 0.0137(6) 0.0141(5) 0.0209(6) 0.0003(4) 0.0069(5) 0.0015(4)
P3 0.0171(6) 0.0133(6) 0.0254(6) -0.0037(4) 0.0081(5) -0.0029(4)
N1 0.0075(18) 0.016(2) 0.028(2) -0.0038(14) 0.0072(15) -0.0015(16)
N2 0.0131(19) 0.012(2) 0.0230(19) 0.0041(15) 0.0073(15) 0.0032(16)
N3 0.021(2) 0.0100(19) 0.0210(19) -0.0012(15) 0.0064(16) 0.0019(15)
C11 0.020(3) 0.024(3) 0.031(3) -0.0063(18) 0.006(2) -0.0031(19)
C12 0.027(3) 0.025(3) 0.055(4) -0.008(2) 0.015(3) -0.007(3)
C13 0.014(3) 0.040(4) 0.059(4) -0.008(2) -0.003(3) 0.010(3)
C14 0.022(3) 0.035(3) 0.030(3) -0.005(2) 0.012(2) 0.000(2)
C15 0.042(4) 0.045(4) 0.043(4) -0.006(3) 0.013(3) 0.019(3)
C16 0.029(3) 0.058(5) 0.048(4) -0.004(3) 0.025(3) -0.009(3)
C18 0.017(3) 0.024(3) 0.037(3) -0.002(2) 0.007(2) 0.000(2)
C19 0.023(3) 0.017(3) 0.050(3) 0.002(2) 0.011(2) -0.006(2)
C21 0.025(3) 0.033(3) 0.030(3) 0.007(2) 0.010(2) 0.011(2)
C22 0.019(3) 0.019(3) 0.027(2) -0.0040(19) 0.009(2) -0.003(2)
C23 0.051(4) 0.035(4) 0.058(4) 0.026(3) 0.031(3) 0.023(3)
C24 0.025(3) 0.069(5) 0.043(4) 0.006(3) 0.003(3) 0.022(4)
C25 0.031(3) 0.024(3) 0.031(3) -0.005(2) 0.018(2) -0.007(2)
C26 0.029(3) 0.026(3) 0.039(3) -0.005(2) 0.019(3) -0.003(2)
C27 0.021(2) 0.009(2) 0.026(2) -0.0025(17) 0.0177(19) -0.0007(17)
C28 0.020(2) 0.012(2) 0.036(3) -0.0014(18) 0.017(2) 0.003(2)
C29 0.034(3) 0.010(2) 0.053(4) -0.004(2) 0.021(3) 0.001(2)
C31 0.026(3) 0.016(3) 0.036(3) -0.002(2) 0.010(2) 0.003(2)
C32 0.036(3) 0.018(3) 0.067(4) 0.005(2) 0.023(3) 0.004(3)
C33 0.035(3) 0.018(3) 0.046(3) -0.002(2) 0.015(3) 0.011(2)
C34 0.030(3) 0.032(3) 0.031(3) -0.007(2) 0.008(2) -0.013(2)
C35 0.054(5) 0.066(5) 0.044(4) -0.007(4) 0.013(3) -0.034(4)
C36 0.040(4) 0.033(4) 0.066(5) -0.020(3) 0.005(3) -0.011(3)
C37 0.019(2) 0.012(2) 0.021(2) -0.0012(17) 0.0114(19) 0.0006(17)
C38 0.016(2) 0.017(2) 0.028(3) 0.0005(18) 0.004(2) 0.0033(19)
C39 0.020(3) 0.025(3) 0.038(3) 0.002(2) 0.012(2) 0.002(2)
C191 0.014(3) 0.020(3) 0.060(4) 0.002(2) 0.010(2) 0.004(3)
C192 0.016(3) 0.024(3) 0.041(3) -0.002(2) 0.002(2) 0.014(2)
C193 0.010(2) 0.017(2) 0.035(3) -0.0017(17) 0.0064(19) 0.005(2)
C194 0.010(2) 0.014(2) 0.034(3) -0.0032(17) 0.0073(19) -0.0010(19)
C195 0.038(3) 0.029(3) 0.037(3) 0.001(3) 0.005(3) -0.004(2)
C196 0.034(4) 0.030(3) 0.079(5) 0.017(3) 0.008(3) 0.005(3)
C197 0.022(3) 0.032(3) 0.031(3) 0.002(2) 0.011(2) 0.007(2)
C291 0.026(3) 0.016(3) 0.057(4) -0.009(2) 0.027(3) -0.013(2)
C292 0.019(3) 0.032(3) 0.039(3) -0.008(2) 0.007(2) -0.014(2)
C293 0.019(3) 0.024(3) 0.028(3) -0.0050(19) 0.012(2) -0.006(2)
C294 0.031(3) 0.018(3) 0.041(3) -0.002(2) 0.015(2) 0.012(2)
C295 0.043(4) 0.032(4) 0.065(4) -0.023(3) 0.021(3) -0.021(3)
C296 0.031(3) 0.028(3) 0.027(3) -0.006(2) 0.004(2) 0.003(2)
C391 0.024(3) 0.030(3) 0.036(3) 0.007(2) 0.015(2) 0.007(2)
C392 0.034(3) 0.025(3) 0.022(2) 0.000(2) 0.013(2) -0.003(2)
C393 0.021(3) 0.015(2) 0.024(2) -0.0013(18) 0.005(2) 0.0022(18)
C394 0.017(3) 0.043(3) 0.030(3) 0.005(2) 0.006(2) 0.002(2)
C395 0.036(4) 0.097(7) 0.046(4) 0.004(4) 0.028(3) 0.014(4)
C396 0.023(3) 0.029(3) 0.027(3) -0.005(2) 0.001(2) -0.004(2)

loop_
_atom_type_symbol
_atom_type_description
_atom_type_scat_dispersion_real
_atom_type_scat_dispersion_imag
_atom_type_scat_source
C C 0.0181 0.0091 'International Tables Vol C Tables 4.2.6.8 and 6.1.1.4'
H H 0.0000 0.0000 'International Tables Vol C Tables 4.2.6.8 and 6.1.1.4'
N N 0.0311 0.0180 'International Tables Vol C Tables 4.2.6.8 and 6.1.1.4'
P P 0.2955 0.4335 'International Tables Vol C Tables 4.2.6.8 and 6.1.1.4'
Co Co -2.3653 3.6143 'International Tables Vol C Tables 4.2.6.8 and 6.1.1.4'
I I -0.3257 6.8362 'International Tables Vol C Tables 4.2.6.8 and 6.1.1.4'
U U -4.3638 13.4090 'International Tables Vol C Tables 4.2.6.8 and 6.1.1.4'

loop_
_geom_angle_atom_site_label_1
_geom_angle_atom_site_label_2
_geom_angle_atom_site_label_3
_geom_angle
N2 U1 N3 113.86(14)
N2 U1 N1 112.83(14)
N3 U1 N1 113.22(14)
N2 U1 P2 36.05(10)
N3 U1 P2 85.35(10)
N1 U1 P2 148.23(10)
N2 U1 P3 149.35(10)
N3 U1 P3 35.98(10)
N1 U1 P3 85.30(10)
P2 U1 P3 119.94(4)
N2 U1 P1 83.26(10)
N3 U1 P1 147.77(11)
N1 U1 P1 35.84(10)
P2 U1 P1 118.44(3)
P3 U1 P1 120.40(3)
N2 U1 I1 103.67(10)
N3 U1 I1 107.39(10)
N1 U1 I1 104.81(10)
P2 U1 I1 92.83(3)
P3 U1 I1 94.54(3)
P1 U1 I1 93.63(3)
N1 P1 C11 109.9(2)
N1 P1 C14 111.0(2)
C11 P1 C14 107.7(3)
N1 P1 U1 52.48(14)
C11 P1 U1 129.8(2)
C14 P1 U1 122.44(19)
N2 P2 C22 109.8(2)
N2 P2 C21 111.1(2)
C22 P2 C21 109.3(3)
N2 P2 U1 52.49(14)
C22 P2 U1 128.92(18)
C21 P2 U1 121.82(19)
N3 P3 C34 111.1(2)
N3 P3 C31 110.1(2)
C34 P3 C31 109.4(3)
N3 P3 U1 52.52(14)
C34 P3 U1 123.5(2)
C31 P3 U1 127.18(18)
C194 N1 P1 128.8(3)
C194 N1 U1 139.6(3)
P1 N1 U1 91.68(18)
C27 N2 P2 130.2(3)
C27 N2 U1 138.3(3)
P2 N2 U1 91.46(18)
C37 N3 P3 129.5(3)
C37 N3 U1 139.0(3)
P3 N3 U1 91.50(18)
C13 C11 C12 109.7(5)
C13 C11 P1 118.1(4)
C12 C11 P1 111.8(4)
C13 C11 H11 105.40
C12 C11 H11 105.40
P1 C11 H11 105.40
C11 C12 H12A 109.50
C11 C12 H12B 109.50
H12A C12 H12B 109.50
C11 C12 H12C 109.50
H12A C12 H12C 109.50
H12B C12 H12C 109.50
C11 C13 H13A 109.50
C11 C13 H13B 109.50
H13A C13 H13B 109.50
C11 C13 H13C 109.50
H13A C13 H13C 109.50
H13B C13 H13C 109.50
C16 C14 C15 111.8(5)
C16 C14 P1 117.7(5)
C15 C14 P1 110.9(5)
C16 C14 H14 105.10
C15 C14 H14 105.10
P1 C14 H14 105.10
C14 C15 H15A 109.50
C14 C15 H15B 109.50
H15A C15 H15B 109.50
C14 C15 H15C 109.50
H15A C15 H15C 109.50
H15B C15 H15C 109.50
C14 C16 H16A 109.50
C14 C16 H16B 109.50
H16A C16 H16B 109.50
C14 C16 H16C 109.50
H16A C16 H16C 109.50
H16B C16 H16C 109.50
C19 C18 C194 118.1(5)
C19 C18 C195 119.1(5)
C194 C18 C195 122.8(5)
C191 C19 C18 123.0(6)
C191 C19 H19 118.50
C18 C19 H19 118.50
C23 C21 C24 111.5(6)
C23 C21 P2 118.1(5)
C24 C21 P2 110.2(4)
C23 C21 H21 105.30
C24 C21 H21 105.30
P2 C21 H21 105.30
C26 C22 C25 111.3(4)
C26 C22 P2 110.9(4)
C25 C22 P2 116.9(4)
C26 C22 H22 105.60
C25 C22 H22 105.60
P2 C22 H22 105.60
C21 C23 H23A 109.50
C21 C23 H23B 109.50
H23A C23 H23B 109.50
C21 C23 H23C 109.50
H23A C23 H23C 109.50
H23B C23 H23C 109.50
C21 C24 H24A 109.50
C21 C24 H24B 109.50
H24A C24 H24B 109.50
C21 C24 H24C 109.50
H24A C24 H24C 109.50
H24B C24 H24C 109.50
C22 C25 H25A 109.50
C22 C25 H25B 109.50
H25A C25 H25B 109.50
C22 C25 H25C 109.50
H25A C25 H25C 109.50
H25B C25 H25C 109.50
C22 C26 H26A 109.50
C22 C26 H26B 109.50
H26A C26 H26B 109.50
C22 C26 H26C 109.50
H26A C26 H26C 109.50
H26B C26 H26C 109.50
C293 C27 N2 120.4(4)
C293 C27 C28 119.3(5)
N2 C27 C28 120.1(5)
C29 C28 C27 117.8(5)
C29 C28 C294 120.4(5)
C27 C28 C294 121.7(5)
C291 C29 C28 123.4(5)
C291 C29 H29 118.30
C28 C29 H29 118.30
C33 C31 C32 110.9(5)
C33 C31 P3 117.8(4)
C32 C31 P3 110.3(4)
C33 C31 H31 105.60
C32 C31 H31 105.60
P3 C31 H31 105.60
C31 C32 H32A 109.50
C31 C32 H32B 109.50
H32A C32 H32B 109.50
C31 C32 H32C 109.50
H32A C32 H32C 109.50
H32B C32 H32C 109.50
C31 C33 H33A 109.50
C31 C33 H33B 109.50
H33A C33 H33B 109.50
C31 C33 H33C 109.50
H33A C33 H33C 109.50
H33B C33 H33C 109.50
C36 C34 C35 110.6(6)
C36 C34 P3 118.9(4)
C35 C34 P3 110.7(4)
C36 C34 H34 105.20
C35 C34 H34 105.20
P3 C34 H34 105.20
C34 C35 H35A 109.50
C34 C35 H35B 109.50
H35A C35 H35B 109.50
C34 C35 H35C 109.50
H35A C35 H35C 109.50
H35B C35 H35C 109.50
C34 C36 H36A 109.50
C34 C36 H36B 109.50
H36A C36 H36B 109.50
C34 C36 H36C 109.50
H36A C36 H36C 109.50
H36B C36 H36C 109.50
C38 C37 C393 118.5(5)
C38 C37 N3 121.9(4)
C393 C37 N3 119.4(4)
C39 C38 C37 119.3(5)
C39 C38 C394 117.6(5)
C37 C38 C394 123.0(5)
C391 C39 C38 122.4(5)
C391 C39 H39 118.80
C38 C39 H39 118.80
C19 C191 C192 117.6(5)
C19 C191 C196 121.7(6)
C192 C191 C196 120.7(6)
C191 C192 C193 122.3(5)
C191 C192 H192 118.90
C193 C192 H192 118.90
C194 C193 C192 118.2(5)
C194 C193 C197 122.7(5)
C192 C193 C197 119.0(5)
C193 C194 C18 120.3(5)
C193 C194 N1 119.0(5)
C18 C194 N1 120.7(5)
C18 C195 H19A 109.50
C18 C195 H19B 109.50
H19A C195 H19B 109.50
C18 C195 H19C 109.50
H19A C195 H19C 109.50
H19B C195 H19C 109.50
C191 C196 H19D 109.50
C191 C196 H19E 109.50
H19D C196 H19E 109.50
C191 C196 H19F 109.50
H19D C196 H19F 109.50
H19E C196 H19F 109.50
C193 C197 H19G 109.50
C193 C197 H19H 109.50
H19G C197 H19H 109.50
C193 C197 H19I 109.50
H19G C197 H19I 109.50
H19H C197 H19I 109.50
C29 C291 C292 117.4(5)
C29 C291 C295 121.9(6)
C292 C291 C295 120.7(6)
C291 C292 C293 122.2(6)
C291 C292 H292 118.90
C293 C292 H292 118.90
C27 C293 C292 119.6(5)
C27 C293 C296 121.3(5)
C292 C293 C296 119.2(5)
C28 C294 H29A 109.50
C28 C294 H29B 109.50
H29A C294 H29B 109.50
C28 C294 H29C 109.50
H29A C294 H29C 109.50
H29B C294 H29C 109.50
C291 C295 H29D 109.50
C291 C295 H29E 109.50
H29D C295 H29E 109.50
C291 C295 H29F 109.50
H29D C295 H29F 109.50
H29E C295 H29F 109.50
C293 C296 H29G 109.50
C293 C296 H29H 109.50
H29G C296 H29H 109.50
C293 C296 H29I 109.50
H29G C296 H29I 109.50
H29H C296 H29I 109.50
C392 C391 C39 117.2(5)
C392 C391 C395 120.8(6)
C39 C391 C395 122.0(6)
C393 C392 C391 122.1(5)
C393 C392 H392 118.90
C391 C392 H392 118.90
C392 C393 C37 120.3(5)
C392 C393 C396 118.6(5)
C37 C393 C396 121.0(5)
C38 C394 H39A 109.50
C38 C394 H39B 109.50
H39A C394 H39B 109.50
C38 C394 H39C 109.50
H39A C394 H39C 109.50
H39B C394 H39C 109.50
C391 C395 H39D 109.50
C391 C395 H39E 109.50
H39D C395 H39E 109.50
C391 C395 H39F 109.50
H39D C395 H39F 109.50
H39E C395 H39F 109.50
C393 C396 H39G 109.50
C393 C396 H39H 109.50
H39G C396 H39H 109.50
C393 C396 H39I 109.50
H39G C396 H39I 109.50
H39H C396 H39I 109.50

loop_
_geom_bond_atom_site_label_1
_geom_bond_atom_site_label_2
_geom_bond_distance
U1 N2 2.274(4)
U1 N3 2.285(4)
U1 N1 2.287(4)
U1 P2 2.8662(12)
U1 P3 2.8782(12)
U1 P1 2.8828(12)
U1 I1 2.9775(4)
P1 N1 1.689(4)
P1 C11 1.851(6)
P1 C14 1.863(6)
P2 N2 1.687(4)
P2 C22 1.854(5)
P2 C21 1.864(5)
P3 N3 1.692(4)
P3 C34 1.850(6)
P3 C31 1.870(6)
N1 C194 1.434(6)
N2 C27 1.423(6)
N3 C37 1.432(6)
C11 C13 1.516(9)
C11 C12 1.534(7)
C11 H11 1.0000
C12 H12A 0.9800
C12 H12B 0.9800
C12 H12C 0.9800
C13 H13A 0.9800
C13 H13B 0.9800
C13 H13C 0.9800
C14 C16 1.522(8)
C14 C15 1.528(9)
C14 H14 1.0000
C15 H15A 0.9800
C15 H15B 0.9800
C15 H15C 0.9800
C16 H16A 0.9800
C16 H16B 0.9800
C16 H16C 0.9800
C18 C19 1.394(8)
C18 C194 1.408(8)
C18 C195 1.495(8)
C19 C191 1.380(9)
C19 H19 0.9500
C21 C23 1.523(9)
C21 C24 1.532(9)
C21 H21 1.0000
C22 C26 1.515(8)
C22 C25 1.529(7)
C22 H22 1.0000
C23 H23A 0.9800
C23 H23B 0.9800
C23 H23C 0.9800
C24 H24A 0.9800
C24 H24B 0.9800
C24 H24C 0.9800
C25 H25A 0.9800
C25 H25B 0.9800
C25 H25C 0.9800
C26 H26A 0.9800
C26 H26B 0.9800
C26 H26C 0.9800
C27 C293 1.393(8)
C27 C28 1.425(7)
C28 C29 1.409(7)
C28 C294 1.502(8)
C29 C291 1.367(9)
C29 H29 0.9500
C31 C33 1.529(7)
C31 C32 1.531(8)
C31 H31 1.0000
C32 H32A 0.9800
C32 H32B 0.9800
C32 H32C 0.9800
C33 H33A 0.9800
C33 H33B 0.9800
C33 H33C 0.9800
C34 C36 1.517(9)
C34 C35 1.536(8)
C34 H34 1.0000
C35 H35A 0.9800
C35 H35B 0.9800
C35 H35C 0.9800
C36 H36A 0.9800
C36 H36B 0.9800
C36 H36C 0.9800
C37 C38 1.399(7)
C37 C393 1.402(7)
C38 C39 1.396(8)
C38 C394 1.507(7)
C39 C391 1.390(8)
C39 H39 0.9500
C191 C192 1.384(9)
C191 C196 1.517(8)
C192 C193 1.405(7)
C192 H192 0.9500
C193 C194 1.404(7)
C193 C197 1.492(8)
C195 H19A 0.9800
C195 H19B 0.9800
C195 H19C 0.9800
C196 H19D 0.9800
C196 H19E 0.9800
C196 H19F 0.9800
C197 H19G 0.9800
C197 H19H 0.9800
C197 H19I 0.9800
C291 C292 1.390(9)
C291 C295 1.494(7)
C292 C293 1.401(7)
C292 H292 0.9500
C293 C296 1.530(8)
C294 H29A 0.9800
C294 H29B 0.9800
C294 H29C 0.9800
C295 H29D 0.9800
C295 H29E 0.9800
C295 H29F 0.9800
C296 H29G 0.9800
C296 H29H 0.9800
C296 H29I 0.9800
C391 C392 1.382(8)
C391 C395 1.505(8)
C392 C393 1.380(7)
C392 H392 0.9500
C393 C396 1.518(7)
C394 H39A 0.9800
C394 H39B 0.9800
C394 H39C 0.9800
C395 H39D 0.9800
C395 H39E 0.9800
C395 H39F 0.9800
C396 H39G 0.9800
C396 H39H 0.9800
C396 H39I 0.9800

loop_
_geom_torsion_atom_site_label_1
_geom_torsion_atom_site_label_2
_geom_torsion_atom_site_label_3
_geom_torsion_atom_site_label_4
_geom_torsion
N2 U1 P1 N1 146.2(2)
N3 U1 P1 N1 21.0(3)
P2 U1 P1 N1 154.35(18)
P3 U1 P1 N1 -13.03(19)
I1 U1 P1 N1 -110.46(18)
N2 U1 P1 C11 60.8(2)
N3 U1 P1 C11 -64.4(3)
N1 U1 P1 C11 -85.4(3)
P2 U1 P1 C11 69.0(2)
P3 U1 P1 C11 -98.4(2)
I1 U1 P1 C11 164.1(2)
N2 U1 P1 C14 -121.1(3)
N3 U1 P1 C14 113.7(3)
N1 U1 P1 C14 92.7(3)
P2 U1 P1 C14 -112.9(2)
P3 U1 P1 C14 79.7(2)
I1 U1 P1 C14 -17.7(2)
N3 U1 P2 N2 143.2(2)
N1 U1 P2 N2 14.9(3)
P3 U1 P2 N2 153.58(17)
P1 U1 P2 N2 -13.85(18)
I1 U1 P2 N2 -109.53(17)
N2 U1 P2 C22 -85.9(3)
N3 U1 P2 C22 57.3(2)
N1 U1 P2 C22 -71.0(3)
P3 U1 P2 C22 67.6(2)
P1 U1 P2 C22 -99.8(2)
I1 U1 P2 C22 164.5(2)
N2 U1 P2 C21 93.4(3)
N3 U1 P2 C21 -123.4(2)
N1 U1 P2 C21 108.3(3)
P3 U1 P2 C21 -113.0(2)
P1 U1 P2 C21 79.5(2)
I1 U1 P2 C21 -16.2(2)
N2 U1 P3 N3 13.2(3)
N1 U1 P3 N3 141.8(2)
P2 U1 P3 N3 -17.73(18)
P1 U1 P3 N3 149.46(18)
I1 U1 P3 N3 -113.63(18)
N2 U1 P3 C34 105.3(3)
N3 U1 P3 C34 92.1(3)
N1 U1 P3 C34 -126.0(2)
P2 U1 P3 C34 74.4(2)
P1 U1 P3 C34 -118.4(2)
I1 U1 P3 C34 -21.5(2)
N2 U1 P3 C31 -74.7(3)
N3 U1 P3 C31 -87.9(3)
N1 U1 P3 C31 54.0(2)
P2 U1 P3 C31 -105.6(2)
P1 U1 P3 C31 61.6(2)
I1 U1 P3 C31 158.5(2)
C11 P1 N1 C194 -54.9(5)
C14 P1 N1 C194 64.2(5)
U1 P1 N1 C194 179.7(5)
C11 P1 N1 U1 125.5(2)
C14 P1 N1 U1 -115.4(2)
N2 U1 N1 C194 143.5(5)
N3 U1 N1 C194 12.4(5)
P2 U1 N1 C194 134.1(4)
P3 U1 N1 C194 -10.9(5)
P1 U1 N1 C194 -179.6(6)
I1 U1 N1 C194 -104.3(5)
N2 U1 N1 P1 -36.8(2)
N3 U1 N1 P1 -167.99(15)
P2 U1 N1 P1 -46.3(3)
P3 U1 N1 P1 168.75(16)
I1 U1 N1 P1 75.28(16)
C22 P2 N2 C27 -54.1(5)
C21 P2 N2 C27 66.9(5)
U1 P2 N2 C27 -178.6(5)
C22 P2 N2 U1 124.4(2)
C21 P2 N2 U1 -114.6(2)
N3 U1 N2 C27 137.6(4)
N1 U1 N2 C27 6.8(5)
P2 U1 N2 C27 178.3(6)
P3 U1 N2 C27 129.2(4)
P1 U1 N2 C27 -13.9(4)
I1 U1 N2 C27 -106.0(5)
N3 U1 N2 P2 -40.7(2)
N1 U1 N2 P2 -171.53(15)
P3 U1 N2 P2 -49.1(3)
P1 U1 N2 P2 167.76(15)
I1 U1 N2 P2 75.65(15)
C34 P3 N3 C37 62.9(5)
C31 P3 N3 C37 -58.4(5)
U1 P3 N3 C37 179.5(5)
C34 P3 N3 U1 -116.7(2)
C31 P3 N3 U1 122.0(2)
N2 U1 N3 C37 7.8(5)
N1 U1 N3 C37 138.5(5)
P2 U1 N3 C37 -14.8(5)
P3 U1 N3 C37 -179.5(6)
P1 U1 N3 C37 125.3(4)
I1 U1 N3 C37 -106.3(5)
N2 U1 N3 P3 -172.70(15)
N1 U1 N3 P3 -42.1(2)
P2 U1 N3 P3 164.65(16)
P1 U1 N3 P3 -55.3(3)
I1 U1 N3 P3 73.14(16)
N1 P1 C11 C13 54.7(5)
C14 P1 C11 C13 -66.4(5)
U1 P1 C11 C13 111.9(5)
N1 P1 C11 C12 -176.6(4)
C14 P1 C11 C12 62.3(5)
U1 P1 C11 C12 -119.3(4)
N1 P1 C14 C16 -74.7(5)
C11 P1 C14 C16 45.7(5)
U1 P1 C14 C16 -132.7(4)
N1 P1 C14 C15 154.7(4)
C11 P1 C14 C15 -84.8(5)
U1 P1 C14 C15 96.7(4)
C194 C18 C19 C191 1.5(8)
C195 C18 C19 C191 -175.7(6)
N2 P2 C21 C23 -78.5(5)
C22 P2 C21 C23 42.8(5)
U1 P2 C21 C23 -136.6(4)
N2 P2 C21 C24 151.8(4)
C22 P2 C21 C24 -86.9(5)
U1 P2 C21 C24 93.7(5)
N2 P2 C22 C26 -173.2(4)
C21 P2 C22 C26 64.7(4)
U1 P2 C22 C26 -115.9(4)
N2 P2 C22 C25 57.7(5)
C21 P2 C22 C25 -64.4(5)
U1 P2 C22 C25 115.0(4)
P2 N2 C27 C293 97.6(5)
U1 N2 C27 C293 -80.3(6)
P2 N2 C27 C28 -88.1(5)
U1 N2 C27 C28 94.1(6)
C293 C27 C28 C29 -6.3(7)
N2 C27 C28 C29 179.3(4)
C293 C27 C28 C294 172.2(5)
N2 C27 C28 C294 -2.2(7)
C27 C28 C29 C291 2.9(8)
C294 C28 C29 C291 -175.7(5)
N3 P3 C31 C33 58.1(5)
C34 P3 C31 C33 -64.3(5)
U1 P3 C31 C33 115.7(4)
N3 P3 C31 C32 -173.2(4)
C34 P3 C31 C32 64.4(4)
U1 P3 C31 C32 -115.6(4)
N3 P3 C34 C36 -79.3(5)
C31 P3 C34 C36 42.5(6)
U1 P3 C34 C36 -137.6(5)
N3 P3 C34 C35 151.1(5)
C31 P3 C34 C35 -87.1(6)
U1 P3 C34 C35 92.9(5)
P3 N3 C37 C38 -84.7(6)
U1 N3 C37 C38 94.6(6)
P3 N3 C37 C393 99.8(5)
U1 N3 C37 C393 -80.9(6)
C393 C37 C38 C39 -4.9(7)
N3 C37 C38 C39 179.5(5)
C393 C37 C38 C394 170.8(5)
N3 C37 C38 C394 -4.8(8)
C37 C38 C39 C391 2.2(8)
C394 C38 C39 C391 -173.7(5)
C18 C19 C191 C192 4.7(8)
C18 C19 C191 C196 -175.8(6)
C19 C191 C192 C193 -5.2(8)
C196 C191 C192 C193 175.3(5)
C191 C192 C193 C194 -0.5(8)
C191 C192 C193 C197 -179.7(5)
C192 C193 C194 C18 6.9(7)
C197 C193 C194 C18 -173.9(5)
C192 C193 C194 N1 -175.4(4)
C197 C193 C194 N1 3.8(7)
C19 C18 C194 C193 -7.4(7)
C195 C18 C194 C193 169.7(5)
C19 C18 C194 N1 175.0(5)
C195 C18 C194 N1 -7.9(8)
P1 N1 C194 C193 97.2(5)
U1 N1 C194 C193 -83.3(6)
P1 N1 C194 C18 -85.1(6)
U1 N1 C194 C18 94.4(6)
C28 C29 C291 C292 1.1(8)
C28 C29 C291 C295 179.1(6)
C29 C291 C292 C293 -1.7(8)
C295 C291 C292 C293 -179.8(5)
N2 C27 C293 C292 -179.8(5)
C28 C27 C293 C292 5.9(7)
N2 C27 C293 C296 0.6(7)
C28 C27 C293 C296 -173.8(5)
C291 C292 C293 C27 -1.8(8)
C291 C292 C293 C296 177.8(5)
C38 C39 C391 C392 2.0(8)
C38 C39 C391 C395 179.1(6)
C39 C391 C392 C393 -3.5(8)
C395 C391 C392 C393 179.4(6)
C391 C392 C393 C37 0.8(8)
C391 C392 C393 C396 179.0(5)
C38 C37 C393 C392 3.5(7)
N3 C37 C393 C392 179.2(5)
C38 C37 C393 C396 -174.7(5)
N3 C37 C393 C396 1.0(7)

loop_
_platon_squeeze_void_nr
_platon_squeeze_void_average_x
_platon_squeeze_void_average_y
_platon_squeeze_void_average_z
_platon_squeeze_void_volume
_platon_squeeze_void_count_electrons
_platon_squeeze_void_content
1 0.000 0.500 0.000 392 116 ' '
2 0.000 1.000 0.500 392 116 ' '
3 0.100 0.492 0.463 8 0 ' '
4 0.100 0.008 0.963 8 0 ' '
5 0.900 0.992 0.036 8 0 ' '
6 0.900 0.508 0.536 8 0 ' '
